data_7154621
loop_
_publ_author_name
'Dong, Zhaowen'
'Xiao, Xu-Qiong'
'Li, Zhifang'
'Lu, Qiong'
'Lai, Guoqiao'
'Kira, Mitsuo'

_publ_section_title
;
 Elusive 2H-1,2-oxasiletes through reactions of an isolable
 dialkylsilylene with diazocarbonyl compounds.
;
_journal_issue 36
_journal_name_full 'Organic &amp; biomolecular chemistry'
_journal_page_first 9471
_journal_page_last 9476
_journal_paper_doi 10.1039/c5ob01224d
_journal_volume 13
_journal_year 2015
_chemical_formula_sum 'C20 H50 N2 Si6'
_chemical_formula_weight 487.16
_chemical_name_systematic
; 
 ? 
;
_space_group_IT_number 14
_symmetry_cell_setting monoclinic
_symmetry_space_group_name_Hall '-P 2ybc'
_symmetry_space_group_name_H-M 'P 1 21/c 1'
_atom_sites_solution_hydrogens geom
_atom_sites_solution_primary direct
_atom_sites_solution_secondary difmap
_audit_creation_method SHELXL-97
_audit_update_record
;
2015-06-08 deposited with the CCDC.
2015-07-29 downloaded from the CCDC.
;
_cell_angle_alpha 90.00
_cell_angle_beta 110.765(16)
_cell_angle_gamma 90.00
_cell_formula_units_Z 4
_cell_length_a 14.925(12)
_cell_length_b 11.801(8)
_cell_length_c 18.571(14)
_cell_measurement_reflns_used 4216
_cell_measurement_temperature 296(2)
_cell_measurement_theta_max 26.92
_cell_measurement_theta_min 2.28
_cell_volume 3058(4)
_computing_cell_refinement 'Bruker SAINT'
_computing_data_collection 'Bruker APEX2'
_computing_data_reduction 'Bruker SAINT'
_computing_molecular_graphics 'Bruker SHELXTL'
_computing_publication_material 'Bruker SHELXTL'
_computing_structure_refinement 'SHELXL-97 (Sheldrick, 2008)'
_computing_structure_solution 'SHELXS-97 (Sheldrick, 2008)'
_diffrn_ambient_temperature 296(2)
_diffrn_measured_fraction_theta_full 0.977
_diffrn_measured_fraction_theta_max 0.977
_diffrn_measurement_device_type 'Bruker APEX-II CCD'
_diffrn_measurement_method '\f and \w scans'
_diffrn_radiation_monochromator graphite
_diffrn_radiation_source 'fine-focus sealed tube'
_diffrn_radiation_type MoK\a
_diffrn_radiation_wavelength 0.71073
_diffrn_reflns_av_R_equivalents 0.0389
_diffrn_reflns_av_sigmaI/netI 0.0506
_diffrn_reflns_limit_h_max 19
_diffrn_reflns_limit_h_min -19
_diffrn_reflns_limit_k_max 15
_diffrn_reflns_limit_k_min -15
_diffrn_reflns_limit_l_max 23
_diffrn_reflns_limit_l_min -23
_diffrn_reflns_number 19805
_diffrn_reflns_theta_full 27.64
_diffrn_reflns_theta_max 27.64
_diffrn_reflns_theta_min 1.46
_exptl_absorpt_coefficient_mu 0.283
_exptl_absorpt_correction_T_max 0.7456
_exptl_absorpt_correction_T_min 0.6465
_exptl_absorpt_correction_type multi-scan
_exptl_absorpt_process_details sadabs
_exptl_crystal_colour colorless
_exptl_crystal_density_diffrn 1.058
_exptl_crystal_density_method 'not measured'
_exptl_crystal_description block
_exptl_crystal_F_000 1072
_exptl_crystal_size_max 0.30
_exptl_crystal_size_mid 0.25
_exptl_crystal_size_min 0.25
_refine_diff_density_max 0.333
_refine_diff_density_min -0.333
_refine_diff_density_rms 0.055
_refine_ls_extinction_method none
_refine_ls_goodness_of_fit_ref 1.020
_refine_ls_hydrogen_treatment constr
_refine_ls_matrix_type full
_refine_ls_number_parameters 268
_refine_ls_number_reflns 6967
_refine_ls_number_restraints 0
_refine_ls_restrained_S_all 1.020
_refine_ls_R_factor_all 0.0768
_refine_ls_R_factor_gt 0.0451
_refine_ls_shift/su_max 0.001
_refine_ls_shift/su_mean 0.000
_refine_ls_structure_factor_coef Fsqd
_refine_ls_weighting_details 'calc w=1/[\s^2^(Fo^2^)+(0.0710P)^2^+0.1070P] where P=(Fo^2^+2Fc^2^)/3'
_refine_ls_weighting_scheme calc
_refine_ls_wR_factor_gt 0.1153
_refine_ls_wR_factor_ref 0.1340
_reflns_number_gt 4692
_reflns_number_total 6967
_reflns_threshold_expression >2sigma(I)
_cod_data_source_file c5ob01224d2.cif
_cod_data_source_block mo50421a
_cod_depositor_comments
;
The following automatic conversions were performed:

'_symmetry_cell_setting' value 'Monoclinic' changed to 'monoclinic'
according to
/usr/data/users/saulius/crontab/automatic-downloads/rss-feeds/RSC/lib/dictionaries/cif_core.dic
dictionary named 'cif_core.dic' version 2.4.2 from 2011-04-26.

Automatic conversion script
Id: cif_fix_values 3271 2015-04-21 07:52:19Z andrius 

 Adding full bibliography for 7154618--7154621.cif.
;
_cod_original_sg_symbol_H-M P2(1)/c
_cod_database_code 7154621

loop_
_symmetry_equiv_pos_as_xyz
'x, y, z'
'-x, y+1/2, -z+1/2'
'-x, -y, -z'
'x, -y-1/2, z-1/2'

loop_
_atom_site_label
_atom_site_type_symbol
_atom_site_fract_x
_atom_site_fract_y
_atom_site_fract_z
_atom_site_U_iso_or_equiv
_atom_site_adp_type
_atom_site_occupancy
_atom_site_symmetry_multiplicity
_atom_site_calc_flag
_atom_site_refinement_flags
Si1 Si 0.26811(4) 0.09971(4) 0.42460(3) 0.03105(14) Uani 1 1 d .
Si2 Si 0.14431(6) 0.32754(5) 0.40859(4) 0.04935(19) Uani 1 1 d .
Si3 Si 0.36255(6) 0.32392(5) 0.51490(4) 0.04825(19) Uani 1 1 d .
Si4 Si 0.16138(6) -0.13442(6) 0.44066(4) 0.0529(2) Uani 1 1 d .
Si5 Si 0.23859(5) 0.08710(6) 0.28818(3) 0.04660(18) Uani 1 1 d .
Si6 Si 0.35372(6) -0.09376(5) 0.65090(4) 0.04683(19) Uani 1 1 d .
N1 N 0.39993(14) -0.01443(14) 0.53383(10) 0.0389(4) Uani 1 1 d .
N2 N 0.38231(14) 0.04053(14) 0.46251(10) 0.0381(4) Uani 1 1 d .
H2 H 0.4237 0.0444 0.4401 0.046 Uiso 1 1 calc R
C1 C 0.24826(16) 0.23807(16) 0.47251(11) 0.0349(5) Uani 1 1 d .
C2 C 0.21910(19) 0.19088(17) 0.54152(12) 0.0425(5) Uani 1 1 d .
H2A H 0.2762 0.1815 0.5870 0.051 Uiso 1 1 calc R
H2B H 0.1777 0.2452 0.5536 0.051 Uiso 1 1 calc R
C3 C 0.16723(17) 0.07722(18) 0.52030(13) 0.0406(5) Uani 1 1 d .
H3A H 0.1038 0.0885 0.4821 0.049 Uiso 1 1 calc R
H3B H 0.1604 0.0429 0.5655 0.049 Uiso 1 1 calc R
C4 C 0.22654(16) -0.00087(16) 0.48761(11) 0.0340(4) Uani 1 1 d .
C5 C 0.0357(2) 0.2402(3) 0.35590(16) 0.0678(8) Uani 1 1 d .
H5A H -0.0095 0.2855 0.3168 0.102 Uiso 1 1 calc R
H5B H 0.0068 0.2140 0.3915 0.102 Uiso 1 1 calc R
H5C H 0.0543 0.1763 0.3324 0.102 Uiso 1 1 calc R
C6 C 0.1749(2) 0.4119(2) 0.33468(17) 0.0722(9) Uani 1 1 d .
H6A H 0.1884 0.3612 0.2993 0.108 Uiso 1 1 calc R
H6B H 0.2303 0.4579 0.3599 0.108 Uiso 1 1 calc R
H6C H 0.1218 0.4597 0.3070 0.108 Uiso 1 1 calc R
C7 C 0.1016(3) 0.4314(3) 0.4665(2) 0.0859(11) Uani 1 1 d .
H7A H 0.1485 0.4901 0.4859 0.129 Uiso 1 1 calc R
H7B H 0.0924 0.3926 0.5088 0.129 Uiso 1 1 calc R
H7C H 0.0420 0.4643 0.4343 0.129 Uiso 1 1 calc R
C8 C 0.4211(3) 0.3510(3) 0.4433(2) 0.0889(11) Uani 1 1 d .
H8A H 0.3785 0.3937 0.4010 0.133 Uiso 1 1 calc R
H8B H 0.4360 0.2801 0.4248 0.133 Uiso 1 1 calc R
H8C H 0.4791 0.3932 0.4673 0.133 Uiso 1 1 calc R
C9 C 0.3432(3) 0.4636(2) 0.55498(18) 0.0757(9) Uani 1 1 d .
H9A H 0.4038 0.5005 0.5792 0.114 Uiso 1 1 calc R
H9B H 0.3130 0.4515 0.5922 0.114 Uiso 1 1 calc R
H9C H 0.3028 0.5104 0.5140 0.114 Uiso 1 1 calc R
C10 C 0.4543(2) 0.2529(2) 0.59905(17) 0.0736(9) Uani 1 1 d .
H10A H 0.4665 0.1780 0.5845 0.110 Uiso 1 1 calc R
H10B H 0.4308 0.2481 0.6409 0.110 Uiso 1 1 calc R
H10C H 0.5125 0.2961 0.6149 0.110 Uiso 1 1 calc R
C11 C 0.1083(3) -0.2101(3) 0.5044(2) 0.0885(11) Uani 1 1 d .
H11A H 0.0674 -0.2699 0.4760 0.133 Uiso 1 1 calc R
H11B H 0.0715 -0.1577 0.5223 0.133 Uiso 1 1 calc R
H11C H 0.1587 -0.2415 0.5477 0.133 Uiso 1 1 calc R
C12 C 0.2453(3) -0.2338(2) 0.41969(18) 0.0801(10) Uani 1 1 d .
H12A H 0.2765 -0.2798 0.4642 0.120 Uiso 1 1 calc R
H12B H 0.2926 -0.1915 0.4069 0.120 Uiso 1 1 calc R
H12C H 0.2104 -0.2815 0.3771 0.120 Uiso 1 1 calc R
C13 C 0.0588(3) -0.0969(3) 0.35036(19) 0.0865(11) Uani 1 1 d .
H13A H 0.0820 -0.0519 0.3176 0.130 Uiso 1 1 calc R
H13B H 0.0119 -0.0546 0.3635 0.130 Uiso 1 1 calc R
H13C H 0.0302 -0.1650 0.3239 0.130 Uiso 1 1 calc R
C14 C 0.2643(3) -0.0600(3) 0.26433(18) 0.0790(10) Uani 1 1 d .
H14A H 0.2149 -0.1100 0.2671 0.118 Uiso 1 1 calc R
H14B H 0.3250 -0.0842 0.3004 0.118 Uiso 1 1 calc R
H14C H 0.2662 -0.0616 0.2132 0.118 Uiso 1 1 calc R
C15 C 0.3258(3) 0.1823(3) 0.26736(17) 0.0748(9) Uani 1 1 d .
H15A H 0.3887 0.1693 0.3044 0.112 Uiso 1 1 calc R
H15B H 0.3078 0.2598 0.2703 0.112 Uiso 1 1 calc R
H15C H 0.3258 0.1668 0.2166 0.112 Uiso 1 1 calc R
C16 C 0.1199(2) 0.1257(3) 0.21519(15) 0.0817(10) Uani 1 1 d .
H16A H 0.1214 0.1148 0.1644 0.123 Uiso 1 1 calc R
H16B H 0.1061 0.2037 0.2217 0.123 Uiso 1 1 calc R
H16C H 0.0710 0.0785 0.2219 0.123 Uiso 1 1 calc R
C17 C 0.4541(3) -0.0082(3) 0.71790(16) 0.0805(10) Uani 1 1 d .
H17A H 0.4769 -0.0435 0.7677 0.121 Uiso 1 1 calc R
H17B H 0.4316 0.0668 0.7223 0.121 Uiso 1 1 calc R
H17C H 0.5053 -0.0039 0.6981 0.121 Uiso 1 1 calc R
C18 C 0.2566(3) -0.0850(3) 0.69125(18) 0.0864(11) Uani 1 1 d .
H18A H 0.2775 -0.1197 0.7413 0.130 Uiso 1 1 calc R
H18B H 0.2008 -0.1239 0.6578 0.130 Uiso 1 1 calc R
H18C H 0.2410 -0.0070 0.6956 0.130 Uiso 1 1 calc R
C19 C 0.3888(2) -0.2446(2) 0.65153(17) 0.0677(8) Uani 1 1 d .
H19A H 0.4377 -0.2514 0.6293 0.102 Uiso 1 1 calc R
H19B H 0.3340 -0.2886 0.6220 0.102 Uiso 1 1 calc R
H19C H 0.4130 -0.2720 0.7036 0.102 Uiso 1 1 calc R
C20 C 0.32374(16) -0.03260(16) 0.54915(11) 0.0346(5) Uani 1 1 d .

loop_
_atom_site_aniso_label
_atom_site_aniso_U_11
_atom_site_aniso_U_22
_atom_site_aniso_U_33
_atom_site_aniso_U_23
_atom_site_aniso_U_13
_atom_site_aniso_U_12
Si1 0.0324(3) 0.0314(3) 0.0311(3) -0.0008(2) 0.0134(2) -0.0002(2)
Si2 0.0539(5) 0.0453(3) 0.0541(4) 0.0122(3) 0.0257(3) 0.0153(3)
Si3 0.0565(5) 0.0381(3) 0.0511(4) -0.0089(3) 0.0202(3) -0.0108(3)
Si4 0.0604(5) 0.0423(3) 0.0582(4) -0.0075(3) 0.0236(4) -0.0206(3)
Si5 0.0561(5) 0.0530(4) 0.0333(3) -0.0014(3) 0.0191(3) 0.0037(3)
Si6 0.0602(5) 0.0422(3) 0.0407(3) 0.0085(3) 0.0212(3) 0.0079(3)
N1 0.0369(11) 0.0383(9) 0.0418(9) 0.0035(7) 0.0142(9) 0.0071(8)
N2 0.0368(11) 0.0430(9) 0.0400(9) 0.0067(7) 0.0202(8) 0.0054(8)
C1 0.0410(13) 0.0302(10) 0.0362(10) -0.0003(8) 0.0169(9) 0.0015(9)
C2 0.0569(15) 0.0375(11) 0.0399(11) -0.0003(9) 0.0255(11) 0.0065(10)
C3 0.0385(13) 0.0449(12) 0.0443(11) 0.0060(9) 0.0220(10) 0.0053(10)
C4 0.0350(12) 0.0328(10) 0.0367(10) -0.0007(8) 0.0156(9) -0.0018(9)
C5 0.0479(17) 0.089(2) 0.0636(16) 0.0174(15) 0.0159(14) 0.0096(16)
C6 0.079(2) 0.0652(17) 0.0727(18) 0.0284(14) 0.0273(17) 0.0105(16)
C7 0.097(3) 0.0705(19) 0.106(3) 0.0087(17) 0.055(2) 0.0412(19)
C8 0.086(3) 0.107(3) 0.089(2) -0.024(2) 0.049(2) -0.046(2)
C9 0.101(3) 0.0403(14) 0.082(2) -0.0139(13) 0.0264(19) -0.0092(15)
C10 0.064(2) 0.0595(16) 0.0771(19) -0.0139(14) 0.0008(16) -0.0126(15)
C11 0.095(3) 0.077(2) 0.110(3) -0.0034(18) 0.057(2) -0.039(2)
C12 0.124(3) 0.0410(14) 0.086(2) -0.0129(14) 0.051(2) -0.0060(17)
C13 0.069(2) 0.090(2) 0.081(2) -0.0132(17) 0.0027(18) -0.0371(19)
C14 0.121(3) 0.0656(17) 0.0684(18) -0.0138(14) 0.056(2) 0.0043(19)
C15 0.099(3) 0.081(2) 0.0639(17) -0.0018(14) 0.0518(18) -0.0094(18)
C16 0.076(2) 0.115(3) 0.0435(14) 0.0045(15) 0.0082(15) 0.011(2)
C17 0.100(3) 0.0665(18) 0.0511(15) 0.0076(13) -0.0024(16) -0.0022(18)
C18 0.101(3) 0.113(3) 0.0642(18) 0.0237(17) 0.052(2) 0.027(2)
C19 0.092(2) 0.0434(13) 0.0730(18) 0.0167(12) 0.0352(17) 0.0131(15)
C20 0.0387(13) 0.0282(9) 0.0395(11) 0.0006(8) 0.0169(10) 0.0014(9)

loop_
_atom_type_symbol
_atom_type_description
_atom_type_scat_dispersion_real
_atom_type_scat_dispersion_imag
_atom_type_scat_source
C C 0.0033 0.0016 'International Tables Vol C Tables 4.2.6.8 and 6.1.1.4'
H H 0.0000 0.0000 'International Tables Vol C Tables 4.2.6.8 and 6.1.1.4'
N N 0.0061 0.0033 'International Tables Vol C Tables 4.2.6.8 and 6.1.1.4'
Si Si 0.0817 0.0704 'International Tables Vol C Tables 4.2.6.8 and 6.1.1.4'

loop_
_geom_angle_atom_site_label_1
_geom_angle_atom_site_label_2
_geom_angle_atom_site_label_3
_geom_angle
N2 Si1 C4 89.26(10)
N2 Si1 C1 116.12(10)
C4 Si1 C1 96.11(10)
N2 Si1 Si5 100.80(7)
C4 Si1 Si5 128.55(7)
C1 Si1 Si5 122.28(7)
C5 Si2 C6 107.39(15)
C5 Si2 C7 104.48(17)
C6 Si2 C7 106.97(15)
C5 Si2 C1 112.49(12)
C6 Si2 C1 113.20(13)
C7 Si2 C1 111.75(14)
C8 Si3 C10 106.49(19)
C8 Si3 C9 108.10(16)
C10 Si3 C9 103.45(14)
C8 Si3 C1 112.11(13)
C10 Si3 C1 113.02(12)
C9 Si3 C1 113.07(14)
C12 Si4 C11 107.49(17)
C12 Si4 C13 111.02(17)
C11 Si4 C13 106.49(18)
C12 Si4 C4 110.34(14)
C11 Si4 C4 111.70(13)
C13 Si4 C4 109.73(13)
C15 Si5 C14 107.14(16)
C15 Si5 C16 104.81(17)
C14 Si5 C16 106.09(17)
C15 Si5 Si1 107.44(10)
C14 Si5 Si1 109.26(10)
C16 Si5 Si1 121.31(11)
C19 Si6 C18 108.08(15)
C19 Si6 C17 110.88(15)
C18 Si6 C17 104.95(18)
C19 Si6 C20 109.48(11)
C18 Si6 C20 115.67(13)
C17 Si6 C20 107.70(12)
C20 N1 N2 113.52(18)
N1 N2 Si1 113.14(14)
C2 C1 Si3 108.34(15)
C2 C1 Si2 107.51(16)
Si3 C1 Si2 112.11(11)
C2 C1 Si1 101.85(13)
Si3 C1 Si1 112.33(12)
Si2 C1 Si1 113.93(11)
C3 C2 C1 110.93(17)
C2 C3 C4 108.45(19)
C20 C4 C3 111.95(17)
C20 C4 Si4 109.50(14)
C3 C4 Si4 113.91(16)
C20 C4 Si1 100.35(14)
C3 C4 Si1 103.01(14)
Si4 C4 Si1 117.29(11)
N1 C20 C4 118.02(18)
N1 C20 Si6 111.39(17)
C4 C20 Si6 130.56(16)

loop_
_geom_bond_atom_site_label_1
_geom_bond_atom_site_label_2
_geom_bond_distance
Si1 N2 1.743(2)
Si1 C4 1.918(2)
Si1 C1 1.932(2)
Si1 Si5 2.417(2)
Si2 C5 1.877(3)
Si2 C6 1.878(3)
Si2 C7 1.885(3)
Si2 C1 1.904(2)
Si3 C8 1.859(3)
Si3 C10 1.871(3)
Si3 C9 1.873(3)
Si3 C1 1.898(3)
Si4 C12 1.856(3)
Si4 C11 1.869(3)
Si4 C13 1.879(4)
Si4 C4 1.894(2)
Si5 C15 1.860(3)
Si5 C14 1.865(3)
Si5 C16 1.866(3)
Si6 C19 1.855(3)
Si6 C18 1.856(3)
Si6 C17 1.868(3)
Si6 C20 1.922(2)
N1 C20 1.284(3)
N1 N2 1.413(2)
C1 C2 1.593(3)
C2 C3 1.529(3)
C3 C4 1.544(3)
C4 C20 1.541(3)
